data_1522329
loop_
_publ_author_name
'Kutaitsev, V.I.'
'Chebotarev, N.T.'
'Andrianov, M.A.'
'Kruglov, A.A.'
'Lebedev, I.G.'
'Konev, V.N.'
'Bagrova, V.I.'
'Beznosikova, A.V.'
'Petrov, P.N.'
'Somtritskaya, E.S.'

_publ_section_title
;
 Phase diagrams of plutonium with metals of group II A, IV A, VIII, and I
 B
;
_journal_name_full 'Atomnaya Energiya'
_journal_page_first 1279
_journal_page_last 1287
_journal_volume 23
_journal_year 1967
_chemical_formula_sum 'Hf0.075 Pu0.925'
_chemical_name_systematic '(Hf.075 Pu.925)'
_space_group_IT_number 194
_symmetry_space_group_name_Hall '-P 6c 2c'
_symmetry_space_group_name_H-M 'P 63/m m c'
_cell_angle_alpha 90
_cell_angle_beta 90
_cell_angle_gamma 120
_cell_formula_units_Z 2
_cell_length_a 3.205
_cell_length_b 3.205
_cell_length_c 5.1
_cell_volume 45.369
_citation_journal_id_ASTM AENGAB
_cod_data_source_file Kutaitsev_AENGAB_1967_584.cif
_cod_data_source_block Hf0.075Pu0.925
_cod_original_cell_volume 45.36876
_cod_database_code 1522329

loop_
_symmetry_equiv_pos_as_xyz
x,y,z
x-y,x,z+1/2
-y,x-y,z
-x,-y,z+1/2
-x+y,-x,z
y,-x+y,z+1/2
-y,-x,-z+1/2
x-y,-y,-z
x,x-y,-z+1/2
y,x,-z
-x+y,y,-z+1/2
-x,-x+y,-z
-x,-y,-z
-x+y,-x,-z-1/2
y,-x+y,-z
x,y,-z-1/2
x-y,x,-z
-y,x-y,-z-1/2
y,x,z-1/2
-x+y,y,z
-x,-x+y,z-1/2
-y,-x,z
x-y,-y,z-1/2
x,x-y,z

loop_
_atom_site_label
_atom_site_type_symbol
_atom_site_fract_x
_atom_site_fract_y
_atom_site_fract_z
_atom_site_occupancy
_atom_site_U_iso_or_equiv
Pu1 Pu 0.3333 0.6667 0.25 0.925 0.0
Hf1 Hf 0.3333 0.6667 0.25 0.075 0.0
